data_4302105
loop_
_publ_author_name
'Mei-Ling Feng'
'Zai-Lai Xie'
'Xiao-Ying Huang'

_publ_contact_author_address
;
State Key Laboratory of Structural Chemistry
Fujian Institute of Research on the Structure of Matter
Chinese Academy of Sciences
Fuzhou, Fujian 350002
P. R. CHINA
;
_publ_contact_author_email xyhuang@fjirsm.ac.cn
_publ_contact_author_fax 86-59183793727
_publ_contact_author_name 'Prof Xiao-Ying Huang'
_publ_contact_author_phone 86-59183793727
_publ_section_title
;
Two Gallium Antimony Sulfides Built on a Novel Heterometallic Cluster
;
_journal_name_full 'Inorganic Chemistry'
_journal_page_first 3904
_journal_page_last 3906
_journal_paper_doi 10.1021/ic900144d
_journal_volume 48
_journal_year 2009
_chemical_formula_moiety 'Ga2 S7 Sb2, 2(C2 H8 N)'
_chemical_formula_sum 'C4 H16 Ga2 N2 S7 Sb2'
_chemical_formula_weight 699.55
_chemical_name_systematic
; 
 ? 
;
_space_group_IT_number 14
_symmetry_cell_setting monoclinic
_symmetry_space_group_name_Hall '-P 2ybc'
_symmetry_space_group_name_H-M 'P 1 21/c 1'
_atom_sites_solution_hydrogens geom
_atom_sites_solution_primary direct
_atom_sites_solution_secondary difmap
_audit_creation_method SHELXL-97
_cell_angle_alpha 90.00
_cell_angle_beta 91.17(3)
_cell_angle_gamma 90.00
_cell_formula_units_Z 4
_cell_length_a 9.988(2)
_cell_length_b 12.597(3)
_cell_length_c 15.547(3)
_cell_measurement_reflns_used 4450
_cell_measurement_temperature 293(2)
_cell_measurement_theta_max 27.4758
_cell_measurement_theta_min 3.0791
_cell_volume 1955.7(7)
_computing_cell_refinement 'CrystalClear (Rigaku/MSC Inc., 2005)'
_computing_data_collection 'CrystalClear (Rigaku/MSC Inc., 2005)'
_computing_data_reduction 'CrystalClear (Rigaku/MSC Inc., 2005)'
_computing_molecular_graphics 'DIAMOND. Version 3.0. Crystal Impact'
_computing_publication_material 'Windows Word 2003'
_computing_structure_refinement 'SHELXL-97 (Sheldrick, 1997)'
_computing_structure_solution 'SHELXS-97 (Sheldrick, 1990)'
_diffrn_ambient_temperature 293(2)
_diffrn_detector_area_resol_mean 14.6306
_diffrn_measured_fraction_theta_full 0.951
_diffrn_measured_fraction_theta_max 0.951
_diffrn_measurement_device_type 'Mercury70 (2x2 bin mode)'
_diffrn_measurement_method CCD_Profile_fitting
_diffrn_radiation_monochromator 'Graphite Monochromator'
_diffrn_radiation_source 'Rotating Anode'
_diffrn_radiation_type MoK\a
_diffrn_radiation_wavelength 0.71073
_diffrn_reflns_av_R_equivalents 0.0470
_diffrn_reflns_av_sigmaI/netI 0.0436
_diffrn_reflns_limit_h_max 11
_diffrn_reflns_limit_h_min -11
_diffrn_reflns_limit_k_max 13
_diffrn_reflns_limit_k_min -13
_diffrn_reflns_limit_l_max 18
_diffrn_reflns_limit_l_min -18
_diffrn_reflns_number 11226
_diffrn_reflns_theta_full 25.00
_diffrn_reflns_theta_max 25.00
_diffrn_reflns_theta_min 2.04
_exptl_absorpt_coefficient_mu 6.189
_exptl_absorpt_correction_T_max 0.519
_exptl_absorpt_correction_T_min 0.339
_exptl_absorpt_correction_type multi-scan
_exptl_absorpt_process_details 'CrystalClear (Rigaku Inc., 2007)'
_exptl_crystal_colour Orange
_exptl_crystal_density_diffrn 2.376
_exptl_crystal_density_method 'not measured'
_exptl_crystal_description Block
_exptl_crystal_F_000 1320
_exptl_crystal_size_max 0.155
_exptl_crystal_size_mid 0.137
_exptl_crystal_size_min 0.106
_refine_diff_density_max 1.463
_refine_diff_density_min -1.423
_refine_diff_density_rms 0.205
_refine_ls_extinction_method none
_refine_ls_goodness_of_fit_ref 1.101
_refine_ls_hydrogen_treatment constr
_refine_ls_matrix_type full
_refine_ls_number_parameters 154
_refine_ls_number_reflns 3268
_refine_ls_number_restraints 0
_refine_ls_restrained_S_all 1.101
_refine_ls_R_factor_all 0.0708
_refine_ls_R_factor_gt 0.0605
_refine_ls_shift/su_max 0.000
_refine_ls_shift/su_mean 0.000
_refine_ls_structure_factor_coef Fsqd
_refine_ls_weighting_details 'calc w=1/[\s^2^(Fo^2^)+(0.0554P)^2^+21.6946P] where P=(Fo^2^+2Fc^2^)/3'
_refine_ls_weighting_scheme calc
_refine_ls_wR_factor_gt 0.1358
_refine_ls_wR_factor_ref 0.1437
_reflns_number_gt 2779
_reflns_number_total 3268
_reflns_threshold_expression >2sigma(I)
_cod_data_source_file ic900144d_si_002_1.cif
_cod_data_source_block compound-2
_cod_original_sg_symbol_H-M 'P 21/c'
_cod_database_code 4302105

loop_
_symmetry_equiv_pos_as_xyz
'x, y, z'
'-x, y+1/2, -z+1/2'
'-x, -y, -z'
'x, -y-1/2, z-1/2'

loop_
_atom_site_label
_atom_site_type_symbol
_atom_site_fract_x
_atom_site_fract_y
_atom_site_fract_z
_atom_site_U_iso_or_equiv
_atom_site_adp_type
_atom_site_occupancy
_atom_site_symmetry_multiplicity
_atom_site_calc_flag
_atom_site_refinement_flags
_atom_site_disorder_assembly
_atom_site_disorder_group
Sb1 Sb 0.89686(7) 0.15774(6) 0.25445(5) 0.0367(2) Uani 1 1 d . . .
Sb2 Sb 0.60814(7) 0.57842(6) 0.24182(5) 0.0387(2) Uani 1 1 d . . .
Ga1 Ga 0.90418(11) 0.43247(9) 0.21443(8) 0.0332(3) Uani 1 1 d . . .
Ga2 Ga 0.60056(11) 0.29956(9) 0.22338(8) 0.0361(3) Uani 1 1 d . . .
S1 S 1.0413(3) 0.3105(2) 0.2774(2) 0.0422(7) Uani 1 1 d . . .
S2 S 0.6995(3) 0.2078(2) 0.3331(2) 0.0429(7) Uani 1 1 d . . .
S3 S 0.8117(3) 0.5312(2) 0.31992(18) 0.0403(7) Uani 1 1 d . . .
S4 S 0.4690(3) 0.4281(2) 0.2772(2) 0.0512(8) Uani 1 1 d . . .
S5 S 0.7465(3) 0.3599(2) 0.12663(19) 0.0416(7) Uani 1 1 d . . .
S6 S 1.0202(3) 0.5468(2) 0.12937(18) 0.0373(6) Uani 1 1 d . . .
S7 S 0.4698(3) 0.1878(2) 0.1416(2) 0.0419(7) Uani 1 1 d . . .
N1 N 0.2582(12) 0.3774(10) 0.0910(7) 0.068(3) Uani 1 1 d . . .
H1D H 0.3036 0.3429 0.1331 0.081 Uiso 1 1 calc R . .
H1E H 0.2022 0.4233 0.1163 0.081 Uiso 1 1 calc R . .
C1 C 0.3548(16) 0.4386(12) 0.0398(10) 0.073(4) Uani 1 1 d . . .
H1A H 0.4018 0.4879 0.0766 0.110 Uiso 1 1 calc R . .
H1B H 0.3076 0.4768 -0.0048 0.110 Uiso 1 1 calc R . .
H1C H 0.4177 0.3909 0.0145 0.110 Uiso 1 1 calc R . .
C2 C 0.1799(19) 0.3015(14) 0.0429(12) 0.096(6) Uani 1 1 d . . .
H2A H 0.1202 0.2655 0.0808 0.144 Uiso 1 1 calc R . .
H2B H 0.2383 0.2507 0.0170 0.144 Uiso 1 1 calc R . .
H2C H 0.1289 0.3375 -0.0012 0.144 Uiso 1 1 calc R . .
N2 N 0.7523(17) 0.3768(15) 0.5028(10) 0.107(5) Uani 1 1 d . . .
H2D H 0.7157 0.3275 0.5370 0.128 Uiso 1 1 calc R . .
H2E H 0.7139 0.3698 0.4502 0.128 Uiso 1 1 calc R . .
C3 C 0.895(2) 0.3538(15) 0.4961(11) 0.094(6) Uani 1 1 d . . .
H3A H 0.9069 0.2833 0.4739 0.142 Uiso 1 1 calc R . .
H3B H 0.9375 0.3589 0.5520 0.142 Uiso 1 1 calc R . .
H3C H 0.9354 0.4040 0.4580 0.142 Uiso 1 1 calc R . .
C4 C 0.718(3) 0.483(2) 0.5365(15) 0.157(12) Uani 1 1 d . . .
H4A H 0.6229 0.4899 0.5387 0.236 Uiso 1 1 calc R . .
H4B H 0.7537 0.5363 0.4994 0.236 Uiso 1 1 calc R . .
H4C H 0.7566 0.4908 0.5932 0.236 Uiso 1 1 calc R . .

loop_
_atom_site_aniso_label
_atom_site_aniso_U_11
_atom_site_aniso_U_22
_atom_site_aniso_U_33
_atom_site_aniso_U_23
_atom_site_aniso_U_13
_atom_site_aniso_U_12
Sb1 0.0379(4) 0.0219(5) 0.0500(5) 0.0001(3) -0.0070(3) 0.0046(3)
Sb2 0.0368(4) 0.0222(5) 0.0569(5) -0.0011(3) -0.0071(3) 0.0051(3)
Ga1 0.0279(6) 0.0178(7) 0.0537(7) 0.0007(5) -0.0028(5) -0.0020(4)
Ga2 0.0265(6) 0.0166(7) 0.0648(8) 0.0004(5) -0.0062(5) -0.0008(4)
S1 0.0297(14) 0.0275(16) 0.0691(19) 0.0048(13) -0.0090(12) 0.0014(11)
S2 0.0332(14) 0.0349(17) 0.0603(18) 0.0063(13) -0.0037(12) 0.0018(12)
S3 0.0369(15) 0.0332(17) 0.0506(16) -0.0018(12) -0.0037(12) 0.0068(12)
S4 0.0331(15) 0.0279(17) 0.093(2) -0.0104(15) 0.0089(15) -0.0023(12)
S5 0.0377(15) 0.0302(16) 0.0563(17) 0.0010(13) -0.0088(12) -0.0092(12)
S6 0.0408(15) 0.0252(15) 0.0456(15) -0.0007(12) -0.0054(11) -0.0068(12)
S7 0.0390(15) 0.0228(16) 0.0635(18) 0.0035(13) -0.0088(13) -0.0091(12)
N1 0.066(8) 0.070(9) 0.067(7) 0.017(7) -0.002(6) 0.025(7)
C1 0.086(11) 0.061(10) 0.073(10) 0.016(8) 0.015(8) 0.001(8)
C2 0.107(14) 0.069(12) 0.109(14) 0.011(10) -0.053(11) 0.000(10)
N2 0.104(13) 0.123(15) 0.093(11) 0.011(10) 0.012(9) -0.039(11)
C3 0.122(16) 0.091(14) 0.069(11) 0.011(10) -0.010(11) 0.012(12)
C4 0.21(3) 0.15(2) 0.116(17) 0.035(17) 0.082(18) 0.10(2)

loop_
_atom_type_symbol
_atom_type_description
_atom_type_scat_dispersion_real
_atom_type_scat_dispersion_imag
_atom_type_scat_source
C C 0.0033 0.0016 'International Tables Vol C Tables 4.2.6.8 and 6.1.1.4'
H H 0.0000 0.0000 'International Tables Vol C Tables 4.2.6.8 and 6.1.1.4'
N N 0.0061 0.0033 'International Tables Vol C Tables 4.2.6.8 and 6.1.1.4'
S S 0.1246 0.1234 'International Tables Vol C Tables 4.2.6.8 and 6.1.1.4'
Ga Ga 0.2307 1.6083 'International Tables Vol C Tables 4.2.6.8 and 6.1.1.4'
Sb Sb -0.5866 1.5461 'International Tables Vol C Tables 4.2.6.8 and 6.1.1.4'

loop_
_geom_angle_atom_site_label_1
_geom_angle_atom_site_label_2
_geom_angle_atom_site_label_3
_geom_angle
_geom_angle_site_symmetry_1
_geom_angle_site_symmetry_3
_geom_angle_publ_flag
S6 Sb1 S2 92.47(10) 2_745 . ?
S6 Sb1 S1 98.93(10) 2_745 . ?
S2 Sb1 S1 101.93(10) . . ?
S7 Sb2 S4 94.59(11) 2_655 . ?
S7 Sb2 S3 92.53(10) 2_655 . ?
S4 Sb2 S3 100.03(11) . . ?
S5 Ga1 S1 113.25(11) . . ?
S5 Ga1 S3 111.72(12) . . ?
S1 Ga1 S3 108.09(12) . . ?
S5 Ga1 S6 105.12(11) . . ?
S1 Ga1 S6 111.55(11) . . ?
S3 Ga1 S6 106.95(12) . . ?
S5 Ga2 S4 113.33(13) . . ?
S5 Ga2 S2 113.36(11) . . ?
S4 Ga2 S2 109.53(14) . . ?
S5 Ga2 S7 101.94(12) . . ?
S4 Ga2 S7 108.50(12) . . ?
S2 Ga2 S7 109.82(12) . . ?
Ga1 S1 Sb1 96.98(10) . . ?
Ga2 S2 Sb1 95.69(12) . . ?
Ga1 S3 Sb2 97.02(11) . . ?
Ga2 S4 Sb2 97.78(12) . . ?
Ga2 S5 Ga1 100.74(13) . . ?
Ga1 S6 Sb1 95.85(11) . 2_755 ?
Ga2 S7 Sb2 97.07(12) . 2_645 ?
C2 N1 C1 114.9(13) . . ?
C2 N1 H1D 108.5 . . ?
C1 N1 H1D 108.5 . . ?
C2 N1 H1E 108.5 . . ?
C1 N1 H1E 108.5 . . ?
H1D N1 H1E 107.5 . . ?
N1 C1 H1A 109.5 . . ?
N1 C1 H1B 109.5 . . ?
H1A C1 H1B 109.5 . . ?
N1 C1 H1C 109.5 . . ?
H1A C1 H1C 109.5 . . ?
H1B C1 H1C 109.5 . . ?
N1 C2 H2A 109.5 . . ?
N1 C2 H2B 109.5 . . ?
H2A C2 H2B 109.5 . . ?
N1 C2 H2C 109.5 . . ?
H2A C2 H2C 109.5 . . ?
H2B C2 H2C 109.5 . . ?
C3 N2 C4 115.8(18) . . ?
C3 N2 H2D 108.3 . . ?
C4 N2 H2D 108.3 . . ?
C3 N2 H2E 108.3 . . ?
C4 N2 H2E 108.3 . . ?
H2D N2 H2E 107.4 . . ?
N2 C3 H3A 109.5 . . ?
N2 C3 H3B 109.5 . . ?
H3A C3 H3B 109.5 . . ?
N2 C3 H3C 109.5 . . ?
H3A C3 H3C 109.5 . . ?
H3B C3 H3C 109.5 . . ?
N2 C4 H4A 109.5 . . ?
N2 C4 H4B 109.5 . . ?
H4A C4 H4B 109.5 . . ?
N2 C4 H4C 109.5 . . ?
H4A C4 H4C 109.5 . . ?
H4B C4 H4C 109.5 . . ?

loop_
_geom_bond_atom_site_label_1
_geom_bond_atom_site_label_2
_geom_bond_distance
_geom_bond_site_symmetry_2
_geom_bond_publ_flag
Sb1 S6 2.417(3) 2_745 ?
Sb1 S2 2.424(3) . ?
Sb1 S1 2.427(3) . ?
Sb2 S7 2.418(3) 2_655 ?
Sb2 S4 2.419(3) . ?
Sb2 S3 2.422(3) . ?
Ga1 S5 2.256(3) . ?
Ga1 S1 2.267(3) . ?
Ga1 S3 2.269(3) . ?
Ga1 S6 2.286(3) . ?
Ga2 S5 2.249(3) . ?
Ga2 S4 2.258(3) . ?
Ga2 S2 2.271(3) . ?
Ga2 S7 2.288(3) . ?
S6 Sb1 2.417(3) 2_755 ?
S7 Sb2 2.418(3) 2_645 ?
N1 C2 1.436(19) . ?
N1 C1 1.480(18) . ?
N1 H1D 0.9000 . ?
N1 H1E 0.9000 . ?
C1 H1A 0.9600 . ?
C1 H1B 0.9600 . ?
C1 H1C 0.9600 . ?
C2 H2A 0.9600 . ?
C2 H2B 0.9600 . ?
C2 H2C 0.9600 . ?
N2 C3 1.46(2) . ?
N2 C4 1.48(3) . ?
N2 H2D 0.9000 . ?
N2 H2E 0.9000 . ?
C3 H3A 0.9600 . ?
C3 H3B 0.9600 . ?
C3 H3C 0.9600 . ?
C4 H4A 0.9600 . ?
C4 H4B 0.9600 . ?
C4 H4C 0.9600 . ?

loop_
_geom_hbond_atom_site_label_D
_geom_hbond_atom_site_label_H
_geom_hbond_atom_site_label_A
_geom_hbond_distance_DH
_geom_hbond_distance_HA
_geom_hbond_distance_DA
_geom_hbond_angle_DHA
_geom_hbond_site_symmetry_A
N1 H1D S7 0.90 2.57 3.274(11) 136.1 .
N1 H1D S4 0.90 2.96 3.602(12) 129.8 .
N1 H1E S6 0.90 2.40 3.258(12) 158.5 1_455
N2 H2D S5 0.90 2.76 3.550(17) 147.9 4_566
N2 H2D S7 0.90 2.98 3.678(15) 135.8 4_566
N2 H2E S2 0.90 2.74 3.422(17) 133.8 .

loop_
_geom_torsion_atom_site_label_1
_geom_torsion_atom_site_label_2
_geom_torsion_atom_site_label_3
_geom_torsion_atom_site_label_4
_geom_torsion
_geom_torsion_site_symmetry_1
_geom_torsion_site_symmetry_2
_geom_torsion_site_symmetry_3
_geom_torsion_site_symmetry_4
_geom_torsion_publ_flag
S5 Ga1 S1 Sb1 -18.77(16) . . . . ?
S3 Ga1 S1 Sb1 105.57(12) . . . . ?
S6 Ga1 S1 Sb1 -137.12(11) . . . . ?
S6 Sb1 S1 Ga1 -155.25(11) 2_745 . . . ?
S2 Sb1 S1 Ga1 -60.78(13) . . . . ?
S5 Ga2 S2 Sb1 -24.09(14) . . . . ?
S4 Ga2 S2 Sb1 -151.75(11) . . . . ?
S7 Ga2 S2 Sb1 89.19(12) . . . . ?
S6 Sb1 S2 Ga2 -174.19(11) 2_745 . . . ?
S1 Sb1 S2 Ga2 86.15(12) . . . . ?
S5 Ga1 S3 Sb2 -27.53(14) . . . . ?
S1 Ga1 S3 Sb2 -152.79(10) . . . . ?
S6 Ga1 S3 Sb2 86.98(12) . . . . ?
S7 Sb2 S3 Ga1 -177.32(11) 2_655 . . . ?
S4 Sb2 S3 Ga1 87.57(13) . . . . ?
S5 Ga2 S4 Sb2 -20.17(17) . . . . ?
S2 Ga2 S4 Sb2 107.50(13) . . . . ?
S7 Ga2 S4 Sb2 -132.63(12) . . . . ?
S7 Sb2 S4 Ga2 -152.33(13) 2_655 . . . ?
S3 Sb2 S4 Ga2 -58.94(14) . . . . ?
S4 Ga2 S5 Ga1 78.21(15) . . . . ?
S2 Ga2 S5 Ga1 -47.44(16) . . . . ?
S7 Ga2 S5 Ga1 -165.40(11) . . . . ?
S1 Ga1 S5 Ga2 77.40(15) . . . . ?
S3 Ga1 S5 Ga2 -44.94(15) . . . . ?
S6 Ga1 S5 Ga2 -160.58(11) . . . . ?
S5 Ga1 S6 Sb1 157.03(11) . . . 2_755 ?
S1 Ga1 S6 Sb1 -79.85(13) . . . 2_755 ?
S3 Ga1 S6 Sb1 38.15(12) . . . 2_755 ?
S5 Ga2 S7 Sb2 156.69(11) . . . 2_645 ?
S4 Ga2 S7 Sb2 -83.46(14) . . . 2_645 ?
S2 Ga2 S7 Sb2 36.23(14) . . . 2_645 ?
